data_4305333
loop_
_publ_author_name
'Meisu Zhou'
'Yanping Song'
'Tao Gong'
'Hongbo Tong'
'Jianping Guo'
'Linhong Weng'
'Diansheng Liu'

_publ_section_title
;
Synthesis and Structures of Selected Triazapentadienate of Li, Mn, Fe, Co,
Ni, Cu(I), and Cu(II) using 2,4-N,N'-Disubstituted
1,3,5-Triazapentadienate Anions as Ancillary Ligands:
[N(Ar)C(NMe2)NC(NMe2)N(R)]- (Ar = Ph, 2,6-iPr2-C6H3; R = H, SiMe3)
;
_journal_name_full 'Inorganic Chemistry'
_journal_page_first 6692
_journal_page_last 6700
_journal_paper_doi 10.1021/ic800320e
_journal_volume 47
_journal_year 2008
_chemical_formula_sum 'C24 H36 N10 Ni'
_chemical_formula_weight 523.34
_chemical_name_systematic
; 
 ? 
;
_space_group_IT_number 2
_symmetry_cell_setting triclinic
_symmetry_space_group_name_Hall '-P 1'
_symmetry_space_group_name_H-M 'P -1'
_atom_sites_solution_hydrogens geom
_atom_sites_solution_primary direct
_atom_sites_solution_secondary difmap
_audit_creation_method SHELXL-97
_cell_angle_alpha 81.911(3)
_cell_angle_beta 78.156(3)
_cell_angle_gamma 75.471(3)
_cell_formula_units_Z 1
_cell_length_a 6.1011(15)
_cell_length_b 9.633(2)
_cell_length_c 11.585(3)
_cell_measurement_temperature 298(2)
_cell_volume 642.2(3)
_computing_cell_refinement SAINT
_computing_data_collection SMART
_computing_data_reduction SAINT
_computing_molecular_graphics SHELXTL
_computing_publication_material SHELXTL
_computing_structure_refinement 'SHELXL-97 (Sheldrick, 1997)'
_computing_structure_solution 'SHELXS-97 (Sheldrick, 1990)'
_diffrn_ambient_temperature 298(2)
_diffrn_measured_fraction_theta_full 0.982
_diffrn_measured_fraction_theta_max 0.982
_diffrn_measurement_device_type 'CCD AREA DETECTOR'
_diffrn_measurement_method \W
_diffrn_radiation_monochromator graphite
_diffrn_radiation_source 'fine-focus sealed tube'
_diffrn_radiation_type MoK\a
_diffrn_radiation_wavelength 0.71073
_diffrn_reflns_av_R_equivalents 0.0240
_diffrn_reflns_av_sigmaI/netI 0.0642
_diffrn_reflns_limit_h_max 7
_diffrn_reflns_limit_h_min -7
_diffrn_reflns_limit_k_max 11
_diffrn_reflns_limit_k_min -10
_diffrn_reflns_limit_l_max 13
_diffrn_reflns_limit_l_min -7
_diffrn_reflns_number 2675
_diffrn_reflns_theta_full 25.01
_diffrn_reflns_theta_max 25.01
_diffrn_reflns_theta_min 1.80
_exptl_absorpt_coefficient_mu 0.789
_exptl_absorpt_correction_T_max 0.8582
_exptl_absorpt_correction_T_min 0.7978
_exptl_absorpt_correction_type multi-scan
_exptl_absorpt_process_details SADABS
_exptl_crystal_colour Red
_exptl_crystal_density_diffrn 1.353
_exptl_crystal_density_method 'not measured'
_exptl_crystal_description Block
_exptl_crystal_F_000 278
_exptl_crystal_size_max 0.30
_exptl_crystal_size_mid 0.20
_exptl_crystal_size_min 0.20
_refine_diff_density_max 0.489
_refine_diff_density_min -0.253
_refine_diff_density_rms 0.068
_refine_ls_extinction_method none
_refine_ls_goodness_of_fit_ref 1.172
_refine_ls_hydrogen_treatment constr
_refine_ls_matrix_type full
_refine_ls_number_parameters 164
_refine_ls_number_reflns 2217
_refine_ls_number_restraints 0
_refine_ls_restrained_S_all 1.172
_refine_ls_R_factor_all 0.0680
_refine_ls_R_factor_gt 0.0636
_refine_ls_shift/su_max 0.002
_refine_ls_shift/su_mean 0.000
_refine_ls_structure_factor_coef Fsqd
_refine_ls_weighting_details 'calc w=1/[\s^2^(Fo^2^)+(0.0546P)^2^+0.0919P] where P=(Fo^2^+2Fc^2^)/3'
_refine_ls_weighting_scheme calc
_refine_ls_wR_factor_gt 0.1324
_refine_ls_wR_factor_ref 0.1346
_reflns_number_gt 2059
_reflns_number_total 2217
_reflns_threshold_expression >2sigma(I)
_cod_data_source_file ic800320e-file001_6.cif
_cod_data_source_block 5
_cod_depositor_comments
;
The following automatic conversions were performed:
'_symmetry_cell_setting' value 'Triclinic' changed to 'triclinic'
according to '/home/saulius/struct/CIF-dictionaries/cif_core.dic'
dictionary named 'cif_core.dic' version 2.4.1 from
2010-06-29.

'_exptl_absorpt_correction_type' value 'Multi-scan' changed
to 'multi-scan' according to
'/home/saulius/struct/CIF-dictionaries/cif_core.dic' dictionary named
'cif_core.dic' version 2.4.1 from 2010-06-29.

Automatic conversion script
Id: cif_fix_enum 1527 2010-12-29 10:47:43Z saulius 
;
_cod_database_code 4305333

loop_
_symmetry_equiv_pos_as_xyz
'x, y, z'
'-x, -y, -z'

loop_
_atom_site_label
_atom_site_type_symbol
_atom_site_fract_x
_atom_site_fract_y
_atom_site_fract_z
_atom_site_U_iso_or_equiv
_atom_site_adp_type
_atom_site_occupancy
_atom_site_symmetry_multiplicity
_atom_site_calc_flag
_atom_site_refinement_flags
_atom_site_disorder_assembly
_atom_site_disorder_group
Ni Ni 1.0000 0.0000 0.0000 0.0320(3) Uani 1 2 d S . .
N1 N 0.9379(6) 0.0286(3) 0.1633(3) 0.0394(8) Uani 1 1 d . . .
N2 N 0.8782(7) 0.2090(4) 0.2869(3) 0.0509(10) Uani 1 1 d . . .
N3 N 0.6848(6) 0.2615(3) 0.1347(3) 0.0434(9) Uani 1 1 d . . .
N4 N 0.3981(6) 0.3049(4) 0.0278(4) 0.0558(10) Uani 1 1 d . . .
N5 N 0.7041(5) 0.1081(4) -0.0077(3) 0.0416(8) Uani 1 1 d . . .
H5A H 0.6302 0.0831 -0.0540 0.050 Uiso 1 1 calc R . .
C1 C 0.8964(8) -0.0828(4) 0.2506(4) 0.0433(10) Uani 1 1 d . . .
C2 C 1.0483(10) -0.2144(5) 0.2598(4) 0.0712(16) Uani 1 1 d . . .
H2 H 1.1892 -0.2299 0.2086 0.085 Uiso 1 1 calc R . .
C3 C 0.9964(12) -0.3240(6) 0.3433(5) 0.0804(18) Uani 1 1 d . . .
H3 H 1.1028 -0.4117 0.3479 0.097 Uiso 1 1 calc R . .
C4 C 0.7958(12) -0.3054(6) 0.4172(5) 0.0779(17) Uani 1 1 d . . .
H4 H 0.7607 -0.3799 0.4727 0.093 Uiso 1 1 calc R . .
C5 C 0.6441(10) -0.1776(6) 0.4107(5) 0.0754(16) Uani 1 1 d . . .
H5 H 0.5042 -0.1637 0.4628 0.090 Uiso 1 1 calc R . .
C6 C 0.6924(8) -0.0683(5) 0.3289(4) 0.0580(13) Uani 1 1 d . . .
H6 H 0.5838 0.0187 0.3261 0.070 Uiso 1 1 calc R . .
C7 C 0.8315(7) 0.1651(4) 0.1922(4) 0.0397(10) Uani 1 1 d . . .
C8 C 0.7453(9) 0.3425(5) 0.3338(4) 0.0640(14) Uani 1 1 d . . .
H8A H 0.8055 0.4214 0.2906 0.096 Uiso 1 1 calc R . .
H8B H 0.7550 0.3384 0.4160 0.096 Uiso 1 1 calc R . .
H8C H 0.5875 0.3560 0.3261 0.096 Uiso 1 1 calc R . .
C9 C 1.0783(9) 0.1358(6) 0.3385(5) 0.0683(15) Uani 1 1 d . . .
H9A H 1.0301 0.0917 0.4160 0.102 Uiso 1 1 calc R . .
H9B H 1.1653 0.2041 0.3443 0.102 Uiso 1 1 calc R . .
H9C H 1.1724 0.0631 0.2892 0.102 Uiso 1 1 calc R . .
C10 C 0.5996(7) 0.2187(4) 0.0514(4) 0.0402(10) Uani 1 1 d . . .
C11 C 0.2742(9) 0.4240(5) 0.0970(5) 0.0699(15) Uani 1 1 d . . .
H11A H 0.3568 0.4284 0.1581 0.105 Uiso 1 1 calc R . .
H11B H 0.1238 0.4098 0.1324 0.105 Uiso 1 1 calc R . .
H11C H 0.2600 0.5125 0.0464 0.105 Uiso 1 1 calc R . .
C12 C 0.2929(8) 0.2847(5) -0.0661(5) 0.0660(14) Uani 1 1 d . . .
H12A H 0.4008 0.2841 -0.1392 0.099 Uiso 1 1 calc R . .
H12B H 0.1601 0.3618 -0.0726 0.099 Uiso 1 1 calc R . .
H12C H 0.2471 0.1945 -0.0494 0.099 Uiso 1 1 calc R . .

loop_
_atom_site_aniso_label
_atom_site_aniso_U_11
_atom_site_aniso_U_22
_atom_site_aniso_U_33
_atom_site_aniso_U_23
_atom_site_aniso_U_13
_atom_site_aniso_U_12
Ni 0.0314(4) 0.0298(4) 0.0329(5) -0.0023(3) -0.0104(3) 0.0000(3)
N1 0.046(2) 0.0365(19) 0.033(2) -0.0036(15) -0.0105(15) -0.0017(16)
N2 0.064(3) 0.044(2) 0.048(2) -0.0116(17) -0.0181(19) -0.0083(18)
N3 0.046(2) 0.0333(19) 0.047(2) -0.0052(16) -0.0098(17) 0.0008(16)
N4 0.044(2) 0.047(2) 0.071(3) -0.0083(19) -0.020(2) 0.0088(18)
N5 0.038(2) 0.047(2) 0.040(2) -0.0083(16) -0.0130(16) -0.0021(16)
C1 0.057(3) 0.042(2) 0.033(2) -0.0028(19) -0.016(2) -0.009(2)
C2 0.078(4) 0.053(3) 0.056(3) 0.004(2) 0.005(3) 0.014(3)
C3 0.120(6) 0.046(3) 0.059(4) 0.001(3) -0.013(4) 0.008(3)
C4 0.130(6) 0.054(3) 0.052(4) -0.002(3) -0.007(4) -0.032(4)
C5 0.081(4) 0.075(4) 0.069(4) 0.002(3) 0.002(3) -0.033(3)
C6 0.054(3) 0.054(3) 0.063(3) 0.003(2) -0.011(3) -0.012(2)
C7 0.041(2) 0.039(2) 0.038(2) -0.0044(19) -0.0008(19) -0.0112(19)
C8 0.085(4) 0.052(3) 0.054(3) -0.017(2) -0.002(3) -0.016(3)
C9 0.079(4) 0.071(4) 0.066(4) -0.005(3) -0.038(3) -0.019(3)
C10 0.036(2) 0.038(2) 0.043(3) 0.0034(19) -0.0036(19) -0.0068(19)
C11 0.053(3) 0.055(3) 0.090(4) -0.012(3) -0.016(3) 0.015(2)
C12 0.050(3) 0.064(3) 0.083(4) -0.002(3) -0.029(3) 0.000(2)

loop_
_atom_type_symbol
_atom_type_description
_atom_type_scat_dispersion_real
_atom_type_scat_dispersion_imag
_atom_type_scat_source
C C 0.0033 0.0016 'International Tables Vol C Tables 4.2.6.8 and 6.1.1.4'
H H 0.0000 0.0000 'International Tables Vol C Tables 4.2.6.8 and 6.1.1.4'
N N 0.0061 0.0033 'International Tables Vol C Tables 4.2.6.8 and 6.1.1.4'
Ni Ni 0.3393 1.1124 'International Tables Vol C Tables 4.2.6.8 and 6.1.1.4'

loop_
_geom_angle_atom_site_label_1
_geom_angle_atom_site_label_2
_geom_angle_atom_site_label_3
_geom_angle
_geom_angle_site_symmetry_1
_geom_angle_site_symmetry_3
_geom_angle_publ_flag
N5 Ni N5 180.0(2) . 2_755 ?
N5 Ni N1 92.57(14) . 2_755 ?
N5 Ni N1 87.43(14) 2_755 2_755 ?
N5 Ni N1 87.43(14) . . ?
N5 Ni N1 92.57(14) 2_755 . ?
N1 Ni N1 180.0(2) 2_755 . ?
C7 N1 C1 115.7(3) . . ?
C7 N1 Ni 116.5(3) . . ?
C1 N1 Ni 121.2(3) . . ?
C7 N2 C9 121.9(4) . . ?
C7 N2 C8 120.9(4) . . ?
C9 N2 C8 116.8(4) . . ?
C7 N3 C10 118.8(3) . . ?
C10 N4 C12 122.5(4) . . ?
C10 N4 C11 121.9(4) . . ?
C12 N4 C11 115.5(4) . . ?
C10 N5 Ni 125.2(3) . . ?
C10 N5 H5A 117.4 . . ?
Ni N5 H5A 117.4 . . ?
C2 C1 C6 115.8(4) . . ?
C2 C1 N1 123.2(4) . . ?
C6 C1 N1 120.9(4) . . ?
C1 C2 C3 121.5(5) . . ?
C1 C2 H2 119.3 . . ?
C3 C2 H2 119.3 . . ?
C4 C3 C2 120.7(5) . . ?
C4 C3 H3 119.7 . . ?
C2 C3 H3 119.7 . . ?
C3 C4 C5 119.2(5) . . ?
C3 C4 H4 120.4 . . ?
C5 C4 H4 120.4 . . ?
C4 C5 C6 120.9(5) . . ?
C4 C5 H5 119.5 . . ?
C6 C5 H5 119.5 . . ?
C5 C6 C1 121.9(5) . . ?
C5 C6 H6 119.1 . . ?
C1 C6 H6 119.1 . . ?
N3 C7 N2 115.3(4) . . ?
N3 C7 N1 126.6(4) . . ?
N2 C7 N1 118.1(4) . . ?
N2 C8 H8A 109.5 . . ?
N2 C8 H8B 109.5 . . ?
H8A C8 H8B 109.5 . . ?
N2 C8 H8C 109.5 . . ?
H8A C8 H8C 109.5 . . ?
H8B C8 H8C 109.5 . . ?
N2 C9 H9A 109.5 . . ?
N2 C9 H9B 109.5 . . ?
H9A C9 H9B 109.5 . . ?
N2 C9 H9C 109.5 . . ?
H9A C9 H9C 109.5 . . ?
H9B C9 H9C 109.5 . . ?
N5 C10 N4 121.5(4) . . ?
N5 C10 N3 123.9(4) . . ?
N4 C10 N3 114.6(4) . . ?
N4 C11 H11A 109.5 . . ?
N4 C11 H11B 109.5 . . ?
H11A C11 H11B 109.5 . . ?
N4 C11 H11C 109.5 . . ?
H11A C11 H11C 109.5 . . ?
H11B C11 H11C 109.5 . . ?
N4 C12 H12A 109.5 . . ?
N4 C12 H12B 109.5 . . ?
H12A C12 H12B 109.5 . . ?
N4 C12 H12C 109.5 . . ?
H12A C12 H12C 109.5 . . ?
H12B C12 H12C 109.5 . . ?

loop_
_geom_bond_atom_site_label_1
_geom_bond_atom_site_label_2
_geom_bond_distance
_geom_bond_site_symmetry_2
_geom_bond_publ_flag
Ni N5 1.857(3) . ?
Ni N5 1.857(3) 2_755 ?
Ni N1 1.897(3) 2_755 ?
Ni N1 1.897(3) . ?
N1 C7 1.368(5) . ?
N1 C1 1.401(5) . ?
N2 C7 1.336(5) . ?
N2 C9 1.447(6) . ?
N2 C8 1.449(5) . ?
N3 C7 1.327(5) . ?
N3 C10 1.341(5) . ?
N4 C10 1.355(5) . ?
N4 C12 1.429(6) . ?
N4 C11 1.451(6) . ?
N5 C10 1.302(5) . ?
N5 H5A 0.8600 . ?
C1 C2 1.375(6) . ?
C1 C6 1.370(6) . ?
C2 C3 1.380(7) . ?
C2 H2 0.9300 . ?
C3 C4 1.329(8) . ?
C3 H3 0.9300 . ?
C4 C5 1.345(7) . ?
C4 H4 0.9300 . ?
C5 C6 1.361(6) . ?
C5 H5 0.9300 . ?
C6 H6 0.9300 . ?
C8 H8A 0.9600 . ?
C8 H8B 0.9600 . ?
C8 H8C 0.9600 . ?
C9 H9A 0.9600 . ?
C9 H9B 0.9600 . ?
C9 H9C 0.9600 . ?
C11 H11A 0.9600 . ?
C11 H11B 0.9600 . ?
C11 H11C 0.9600 . ?
C12 H12A 0.9600 . ?
C12 H12B 0.9600 . ?
C12 H12C 0.9600 . ?
